data_7712732
loop_
_publ_author_name
'Fischer, Paul J.'
'Roe, Charley B.'
'Stephenson, Jasmine N.'
'Dunscomb, Rachel J.'
'Carthy, Camille L.'
'Nataro, Chip'
'Young, Jr, Victor G'

_publ_section_title
;
 Exploring opportunities for tuning phenyltris(pyrazol-1-yl)borate
 donation by varying the extent of phenyl substituent fluorination.
;
_journal_name_full 'Dalton transactions (Cambridge, England : 2003)'
_journal_paper_doi 10.1039/d3dt00735a
_journal_year 2023
_chemical_formula_moiety 'C34 H24 B2 Cu F12 N12'
_chemical_formula_sum 'C34 H24 B2 Cu F12 N12'
_chemical_formula_weight 913.81
_chemical_name_common 22122z
_space_group_crystal_system monoclinic
_space_group_IT_number 14
_space_group_name_Hall '-P 2ybc'
_space_group_name_H-M_alt 'P 1 21/c 1'
_atom_sites_solution_hydrogens geom
_audit_creation_method SHELXL-2018/3
_audit_update_record
;
2023-02-23 deposited with the CCDC.	2023-03-29 downloaded from the CCDC.
;
_cell_angle_alpha 90
_cell_angle_beta 108.226(3)
_cell_angle_gamma 90
_cell_formula_units_Z 4
_cell_length_a 26.450(2)
_cell_length_b 8.7643(6)
_cell_length_c 16.5941(11)
_cell_measurement_reflns_used 2848
_cell_measurement_temperature 150(2)
_cell_measurement_theta_max 29.43
_cell_measurement_theta_min 2.66
_cell_volume 3653.8(4)
_computing_cell_refinement 'Bruker SAINT'
_computing_data_collection 'Bruker APEX3'
_computing_data_reduction 'Bruker SAINT'
_computing_molecular_graphics 'Bruker SHELXTL'
_computing_publication_material 'Bruker SHELXTL'
_computing_structure_refinement 'SHELXL-2018/3 (Sheldrick 2015)'
_computing_structure_solution 'SHELXT-2018/2 (Sheldrick 2015)'
_diffrn_ambient_temperature 150(2)
_diffrn_measured_fraction_theta_full 0.998
_diffrn_measured_fraction_theta_max 0.986
_diffrn_measurement_device_type 'Bruker PHOTON-III CPAD'
_diffrn_measurement_method '\f and \w scans'
_diffrn_radiation_type MoK\a
_diffrn_radiation_wavelength 0.71073
_diffrn_reflns_av_R_equivalents 0.0418
_diffrn_reflns_av_unetI/netI 0.0557
_diffrn_reflns_Laue_measured_fraction_full 0.998
_diffrn_reflns_Laue_measured_fraction_max 0.986
_diffrn_reflns_limit_h_max 26
_diffrn_reflns_limit_h_min -37
_diffrn_reflns_limit_k_max 12
_diffrn_reflns_limit_k_min -12
_diffrn_reflns_limit_l_max 23
_diffrn_reflns_limit_l_min -23
_diffrn_reflns_number 36238
_diffrn_reflns_point_group_measured_fraction_full 0.998
_diffrn_reflns_point_group_measured_fraction_max 0.986
_diffrn_reflns_theta_full 25.242
_diffrn_reflns_theta_max 30.544
_diffrn_reflns_theta_min 2.324
_diffrn_source micro-focus
_exptl_absorpt_coefficient_mu 0.706
_exptl_absorpt_correction_T_max 0.6478
_exptl_absorpt_correction_T_min 0.4636
_exptl_absorpt_correction_type multi-scan
_exptl_absorpt_process_details 'SADABS-2016/2, (Sheldrick, 2016)'
_exptl_crystal_colour blue
_exptl_crystal_density_diffrn 1.661
_exptl_crystal_description Block
_exptl_crystal_F_000 1836
_exptl_crystal_recrystallization_method 'Re-crystallisation from solvent: THF/pentane'
_exptl_crystal_size_max 0.100
_exptl_crystal_size_mid 0.090
_exptl_crystal_size_min 0.045
_exptl_transmission_factor_max 0.6478
_exptl_transmission_factor_min 0.4636
_refine_diff_density_max 0.862
_refine_diff_density_min -0.875
_refine_diff_density_rms 0.082
_refine_ls_extinction_method none
_refine_ls_goodness_of_fit_ref 1.017
_refine_ls_hydrogen_treatment constr
_refine_ls_matrix_type full
_refine_ls_number_parameters 554
_refine_ls_number_reflns 11040
_refine_ls_number_restraints 0
_refine_ls_restrained_S_all 1.017
_refine_ls_R_factor_all 0.0607
_refine_ls_R_factor_gt 0.0455
_refine_ls_shift/su_max 0.000
_refine_ls_shift/su_mean 0.000
_refine_ls_structure_factor_coef Fsqd
_refine_ls_weighting_details 'w=1/[\s^2^(Fo^2^)+(0.0487P)^2^+2.2314P] where P=(Fo^2^+2Fc^2^)/3'
_refine_ls_weighting_scheme calc
_refine_ls_wR_factor_gt 0.1078
_refine_ls_wR_factor_ref 0.1157
_reflns_Friedel_coverage 0.000
_reflns_number_gt 8969
_reflns_number_total 11040
_reflns_threshold_expression 'I > 2\s(I)'
_cod_data_source_file d3dt00735a2.cif
_cod_data_source_block 22122z
_cod_original_cell_volume 3653.8(5)
_cod_original_sg_symbol_H-M 'P 21/c'
_cod_database_code 7712732
_shelx_shelxl_version_number 2018/3
_shelx_space_group_comment
;
The symmetry employed for this shelxl refinement is uniquely defined
by the following loop, which should always be used as a source of
symmetry information in preference to the above space-group names.
They are only intended as comments.
;
_shelx_estimated_absorpt_t_min 0.933
_shelx_estimated_absorpt_t_max 0.969

loop_
_space_group_symop_operation_xyz
'x, y, z'
'-x, y+1/2, -z+1/2'
'-x, -y, -z'
'x, -y-1/2, z-1/2'

loop_
_atom_site_label
_atom_site_type_symbol
_atom_site_fract_x
_atom_site_fract_y
_atom_site_fract_z
_atom_site_U_iso_or_equiv
_atom_site_adp_type
_atom_site_occupancy
_atom_site_site_symmetry_order
_atom_site_calc_flag
_atom_site_refinement_flags_posn
_atom_site_refinement_flags_adp
_atom_site_refinement_flags_occupancy
_atom_site_disorder_assembly
_atom_site_disorder_group
Cu1A Cu 1.000000 0.000000 0.500000 0.01980(12) Uani 1 2 d S . P . .
N1A N 0.95550(9) 0.1835(2) 0.45182(15) 0.0207(4) Uani 1 1 d . . . . .
N2A N 0.91586(9) 0.2331(3) 0.48098(16) 0.0189(5) Uani 1 1 d . . . . .
C1A C 0.95742(12) 0.2806(3) 0.39094(18) 0.0242(6) Uani 1 1 d . . . . .
H1A H 0.981356 0.272389 0.358762 0.029 Uiso 1 1 calc R U . . .
C2A C 0.91982(12) 0.3950(3) 0.38094(19) 0.0270(6) Uani 1 1 d . . . . .
H2A H 0.912960 0.478007 0.342229 0.032 Uiso 1 1 calc R U . . .
C3A C 0.89462(11) 0.3609(3) 0.43997(18) 0.0218(5) Uani 1 1 d . . . . .
H3A H 0.866748 0.418580 0.449916 0.026 Uiso 1 1 calc R U . . .
N3A N 0.93467(9) -0.0990(2) 0.51062(16) 0.0222(5) Uani 1 1 d . . . . .
N4A N 0.90229(9) -0.0193(2) 0.54509(15) 0.0195(4) Uani 1 1 d . . . . .
C4A C 0.91850(12) -0.2438(3) 0.5039(2) 0.0266(7) Uani 1 1 d . . . . .
H4A H 0.934085 -0.324230 0.481368 0.032 Uiso 1 1 calc R U . . .
C5A C 0.87539(12) -0.2601(3) 0.5346(2) 0.0284(7) Uani 1 1 d . . . . .
H5A H 0.856433 -0.350963 0.537468 0.034 Uiso 1 1 calc R U . . .
C6A C 0.86628(11) -0.1159(3) 0.55993(18) 0.0239(5) Uani 1 1 d . . . . .
H6A H 0.839245 -0.088819 0.583831 0.029 Uiso 1 1 calc R U . . .
N5A N 1.00385(9) 0.0987(3) 0.64216(16) 0.0259(5) Uani 1 1 d . . . . .
N6A N 0.96038(9) 0.1876(2) 0.63545(14) 0.0192(4) Uani 1 1 d . . . . .
C7A C 1.04450(11) 0.1669(3) 0.6981(2) 0.0281(6) Uani 1 1 d . . . . .
H7A H 1.079890 0.128651 0.715659 0.034 Uiso 1 1 calc R U . . .
C8A C 1.02895(12) 0.3018(4) 0.7282(2) 0.0294(6) Uani 1 1 d . . . . .
H8A H 1.050473 0.370456 0.768955 0.035 Uiso 1 1 calc R U . . .
C9A C 0.97513(12) 0.3130(3) 0.68524(19) 0.0262(6) Uani 1 1 d . . . . .
H9A H 0.952424 0.394330 0.689772 0.031 Uiso 1 1 calc R U . . .
B1A B 0.90825(12) 0.1566(3) 0.56171(19) 0.0175(5) Uani 1 1 d . . . . .
C10A C 0.85411(11) 0.2148(3) 0.57705(17) 0.0193(5) Uani 1 1 d . . . . .
C11A C 0.84967(11) 0.2616(3) 0.65547(18) 0.0195(6) Uani 1 1 d . . . . .
H11A H 0.880661 0.268213 0.703536 0.023 Uiso 1 1 calc R U . . .
C12A C 0.80015(11) 0.2984(3) 0.66337(17) 0.0203(5) Uani 1 1 d . . . . .
C13A C 0.75388(10) 0.2855(3) 0.59557(17) 0.0220(5) Uani 1 1 d . . . . .
H13A H 0.720279 0.309582 0.601781 0.026 Uiso 1 1 calc R U . . .
C14A C 0.75786(11) 0.2366(3) 0.51845(18) 0.0208(5) Uani 1 1 d . . . . .
C15A C 0.80676(11) 0.2035(3) 0.50843(17) 0.0214(5) Uani 1 1 d . . . . .
H15A H 0.808379 0.172727 0.454399 0.026 Uiso 1 1 calc R U . . .
C16A C 0.79695(11) 0.3423(3) 0.74896(19) 0.0247(5) Uani 1 1 d . . . . .
F1A F 0.84115(7) 0.4072(2) 0.79894(11) 0.0346(4) Uani 1 1 d . . . . .
F2A F 0.75698(7) 0.4414(2) 0.74289(12) 0.0352(4) Uani 1 1 d . . . . .
F3A F 0.78729(9) 0.2217(2) 0.79173(12) 0.0391(5) Uani 1 1 d . . . . .
C17A C 0.70841(12) 0.2165(3) 0.44332(19) 0.0272(6) Uani 1 1 d . . . . .
F4A F 0.70058(9) 0.3323(2) 0.38811(13) 0.0472(5) Uani 1 1 d . . . . .
F5A F 0.71059(8) 0.0921(2) 0.39834(13) 0.0431(5) Uani 1 1 d . . . . .
F6A F 0.66468(8) 0.2045(4) 0.46550(15) 0.0601(7) Uani 1 1 d . . . . .
Cu1B Cu 0.500000 1.000000 0.000000 0.01937(12) Uani 1 2 d S . P . .
N1B N 0.54159(9) 0.8105(2) -0.00527(14) 0.0202(4) Uani 1 1 d . . . . .
N2B N 0.58016(9) 0.7545(2) 0.06416(15) 0.0181(5) Uani 1 1 d . . . . .
C1B C 0.53729(12) 0.7138(3) -0.06901(18) 0.0246(6) Uani 1 1 d . . . . .
H1B H 0.513790 0.726481 -0.125077 0.029 Uiso 1 1 calc R U . . .
C2B C 0.57215(12) 0.5913(3) -0.04184(19) 0.0267(6) Uani 1 1 d . . . . .
H2B H 0.576863 0.506282 -0.074303 0.032 Uiso 1 1 calc R U . . .
C3B C 0.59815(11) 0.6208(3) 0.04219(18) 0.0234(5) Uani 1 1 d . . . . .
H3B H 0.624551 0.557571 0.079129 0.028 Uiso 1 1 calc R U . . .
N3B N 0.56705(9) 1.0893(2) 0.07614(15) 0.0216(5) Uani 1 1 d . . . . .
N4B N 0.59868(9) 1.0060(2) 0.14252(14) 0.0172(4) Uani 1 1 d . . . . .
C4B C 0.58504(12) 1.2320(3) 0.0864(2) 0.0253(6) Uani 1 1 d . . . . .
H4B H 0.570499 1.313982 0.048907 0.030 Uiso 1 1 calc R U . . .
C5B C 0.62874(12) 1.2441(3) 0.1610(2) 0.0270(7) Uani 1 1 d . . . . .
H5B H 0.648895 1.332723 0.183571 0.032 Uiso 1 1 calc R U . . .
C6B C 0.63562(10) 1.0986(3) 0.19372(18) 0.0219(5) Uani 1 1 d . . . . .
H6B H 0.662204 1.068244 0.244392 0.026 Uiso 1 1 calc R U . . .
N5B N 0.49588(9) 0.8988(3) 0.13707(16) 0.0250(5) Uani 1 1 d . . . . .
N6B N 0.53872(9) 0.8083(2) 0.17582(14) 0.0190(4) Uani 1 1 d . . . . .
C7B C 0.45472(11) 0.8366(3) 0.1552(2) 0.0274(6) Uani 1 1 d . . . . .
H7B H 0.419624 0.876948 0.137276 0.033 Uiso 1 1 calc R U . . .
C8B C 0.46971(12) 0.7054(4) 0.20371(19) 0.0285(6) Uani 1 1 d . . . . .
H8B H 0.447787 0.640931 0.224679 0.034 Uiso 1 1 calc R U . . .
C9B C 0.52297(12) 0.6889(3) 0.21475(19) 0.0265(6) Uani 1 1 d . . . . .
H9B H 0.545047 0.608295 0.244379 0.032 Uiso 1 1 calc R U . . .
B1B B 0.59023(12) 0.8310(3) 0.15291(19) 0.0185(5) Uani 1 1 d . . . . .
C10B C 0.64378(11) 0.7665(3) 0.22099(18) 0.0187(5) Uani 1 1 d . . . . .
C11B C 0.64939(11) 0.7428(3) 0.30738(19) 0.0201(6) Uani 1 1 d . . . . .
H11B H 0.619492 0.756539 0.326762 0.024 Uiso 1 1 calc R U . . .
C12B C 0.69786(11) 0.6999(3) 0.36458(17) 0.0212(5) Uani 1 1 d . . . . .
C13B C 0.74259(11) 0.6793(3) 0.33974(18) 0.0241(5) Uani 1 1 d . . . . .
H13B H 0.775580 0.649580 0.379357 0.029 Uiso 1 1 calc R U . . .
C14B C 0.73778(11) 0.7034(3) 0.25514(17) 0.0217(5) Uani 1 1 d . . . . .
C15B C 0.68963(10) 0.7481(3) 0.19762(19) 0.0203(5) Uani 1 1 d . . . . .
H15B H 0.687870 0.766752 0.140411 0.024 Uiso 1 1 calc R U . . .
C16B C 0.70301(12) 0.6811(3) 0.45738(19) 0.0270(6) Uani 1 1 d . . . . .
F1B F 0.66086(7) 0.6092(2) 0.46817(12) 0.0362(4) Uani 1 1 d . . . . .
F2B F 0.74606(7) 0.6021(2) 0.50013(10) 0.0360(5) Uani 1 1 d . . . . .
F3B F 0.70624(9) 0.8158(2) 0.49651(13) 0.0408(5) Uani 1 1 d . . . . .
C17B C 0.78518(12) 0.6797(4) 0.2249(2) 0.0308(6) Uani 1 1 d . . . . .
F4B F 0.77925(10) 0.5554(3) 0.17569(18) 0.0585(7) Uani 1 1 d . . . . .
F5B F 0.79241(8) 0.7934(2) 0.17632(14) 0.0414(5) Uani 1 1 d . . . . .
F6B F 0.82982(8) 0.6629(4) 0.28759(15) 0.0768(10) Uani 1 1 d . . . . .

loop_
_atom_site_aniso_label
_atom_site_aniso_U_11
_atom_site_aniso_U_22
_atom_site_aniso_U_33
_atom_site_aniso_U_23
_atom_site_aniso_U_13
_atom_site_aniso_U_12
Cu1A 0.0184(3) 0.0191(2) 0.0252(3) -0.00140(17) 0.01165(19) 0.00030(16)
N1A 0.0220(11) 0.0229(10) 0.0215(11) 0.0005(9) 0.0132(9) 0.0040(8)
N2A 0.0203(11) 0.0197(10) 0.0196(12) -0.0013(8) 0.0102(10) 0.0017(8)
C1A 0.0267(14) 0.0273(13) 0.0211(14) 0.0016(11) 0.0112(12) 0.0005(11)
C2A 0.0331(15) 0.0228(12) 0.0259(14) 0.0058(11) 0.0104(12) 0.0008(11)
C3A 0.0238(13) 0.0176(11) 0.0247(13) 0.0004(10) 0.0086(11) 0.0019(9)
N3A 0.0219(11) 0.0205(10) 0.0280(12) -0.0047(9) 0.0133(10) -0.0015(9)
N4A 0.0177(10) 0.0213(10) 0.0215(11) -0.0027(8) 0.0092(9) 0.0002(8)
C4A 0.0252(14) 0.0179(12) 0.0381(19) -0.0067(11) 0.0118(14) -0.0006(10)
C5A 0.0275(15) 0.0222(12) 0.0367(19) -0.0011(12) 0.0117(15) -0.0029(11)
C6A 0.0229(13) 0.0245(12) 0.0274(14) 0.0031(11) 0.0121(11) -0.0018(10)
N5A 0.0219(11) 0.0267(11) 0.0282(13) 0.0013(10) 0.0069(10) 0.0047(9)
N6A 0.0205(11) 0.0225(10) 0.0157(10) -0.0014(8) 0.0074(9) 0.0007(8)
C7A 0.0210(14) 0.0351(15) 0.0262(14) 0.0048(12) 0.0046(12) -0.0021(11)
C8A 0.0288(15) 0.0348(15) 0.0259(15) -0.0036(13) 0.0103(13) -0.0107(12)
C9A 0.0294(15) 0.0275(13) 0.0252(14) -0.0078(11) 0.0136(12) -0.0049(11)
B1A 0.0180(13) 0.0186(12) 0.0174(13) -0.0030(10) 0.0075(11) 0.0002(10)
C10A 0.0199(13) 0.0212(11) 0.0193(13) 0.0023(10) 0.0099(11) 0.0025(10)
C11A 0.0213(13) 0.0221(12) 0.0158(14) 0.0005(9) 0.0071(11) 0.0009(9)
C12A 0.0239(13) 0.0201(11) 0.0201(13) 0.0017(10) 0.0114(10) 0.0033(9)
C13A 0.0206(12) 0.0267(12) 0.0209(12) 0.0032(10) 0.0097(11) 0.0035(10)
C14A 0.0227(13) 0.0221(12) 0.0163(12) 0.0042(10) 0.0043(11) 0.0017(10)
C15A 0.0255(13) 0.0224(11) 0.0169(12) -0.0019(11) 0.0076(11) -0.0006(10)
C16A 0.0227(13) 0.0290(13) 0.0259(13) -0.0020(11) 0.0126(11) 0.0021(11)
F1A 0.0286(9) 0.0489(11) 0.0262(9) -0.0141(8) 0.0084(8) -0.0017(8)
F2A 0.0331(10) 0.0443(10) 0.0328(9) -0.0083(8) 0.0170(8) 0.0119(8)
F3A 0.0594(13) 0.0405(10) 0.0259(9) 0.0027(8) 0.0256(9) -0.0036(9)
C17A 0.0224(13) 0.0343(14) 0.0239(14) -0.0003(11) 0.0056(11) 0.0009(11)
F4A 0.0553(13) 0.0380(10) 0.0335(11) 0.0085(9) -0.0074(10) 0.0032(9)
F5A 0.0444(11) 0.0366(10) 0.0359(11) -0.0118(8) -0.0055(9) 0.0007(9)
F6A 0.0201(9) 0.125(2) 0.0349(12) -0.0076(13) 0.0085(9) -0.0062(12)
Cu1B 0.0181(3) 0.0180(2) 0.0189(3) 0.00211(17) 0.00137(18) 0.00078(16)
N1B 0.0209(11) 0.0208(10) 0.0168(11) 0.0025(8) 0.0029(9) 0.0027(8)
N2B 0.0200(11) 0.0184(10) 0.0154(12) 0.0019(8) 0.0050(10) 0.0034(8)
C1B 0.0256(14) 0.0304(13) 0.0157(13) -0.0008(11) 0.0036(11) 0.0000(11)
C2B 0.0307(14) 0.0260(13) 0.0227(14) -0.0054(11) 0.0072(12) 0.0021(11)
C3B 0.0283(14) 0.0182(11) 0.0236(13) -0.0005(10) 0.0080(11) 0.0042(10)
N3B 0.0199(11) 0.0177(9) 0.0241(12) 0.0040(9) 0.0024(9) 0.0002(8)
N4B 0.0167(10) 0.0178(9) 0.0157(10) 0.0022(8) 0.0031(8) 0.0018(7)
C4B 0.0252(14) 0.0196(12) 0.0295(17) 0.0039(11) 0.0060(13) -0.0012(10)
C5B 0.0264(15) 0.0225(12) 0.0305(17) -0.0006(11) 0.0066(14) -0.0051(10)
C6B 0.0181(11) 0.0228(11) 0.0230(13) 0.0006(10) 0.0040(10) -0.0015(10)
N5B 0.0194(11) 0.0257(11) 0.0296(13) 0.0023(10) 0.0071(10) 0.0025(9)
N6B 0.0197(10) 0.0197(10) 0.0167(10) 0.0013(8) 0.0045(9) 0.0009(8)
C7B 0.0199(13) 0.0340(15) 0.0312(16) -0.0065(12) 0.0123(12) -0.0035(11)
C8B 0.0269(14) 0.0387(16) 0.0216(14) -0.0041(12) 0.0100(12) -0.0107(12)
C9B 0.0311(15) 0.0269(13) 0.0209(14) 0.0031(11) 0.0070(12) -0.0064(11)
B1B 0.0192(13) 0.0199(12) 0.0150(13) -0.0004(11) 0.0035(11) 0.0007(10)
C10B 0.0217(13) 0.0174(10) 0.0169(13) 0.0035(10) 0.0059(11) 0.0009(9)
C11B 0.0199(13) 0.0197(11) 0.0206(16) 0.0007(10) 0.0062(12) 0.0016(9)
C12B 0.0234(13) 0.0229(12) 0.0167(13) 0.0019(10) 0.0054(10) 0.0022(10)
C13B 0.0247(13) 0.0267(13) 0.0186(12) 0.0024(10) 0.0036(11) 0.0061(10)
C14B 0.0222(13) 0.0257(12) 0.0175(12) 0.0027(10) 0.0069(11) 0.0051(10)
C15B 0.0202(12) 0.0206(11) 0.0187(13) 0.0013(10) 0.0041(10) 0.0013(9)
C16B 0.0317(15) 0.0302(13) 0.0187(13) 0.0016(11) 0.0071(12) 0.0043(11)
F1B 0.0374(10) 0.0502(11) 0.0236(9) 0.0075(8) 0.0134(8) -0.0025(9)
F2B 0.0356(10) 0.0491(12) 0.0200(9) 0.0117(7) 0.0039(8) 0.0110(8)
F3B 0.0651(14) 0.0342(10) 0.0244(9) -0.0041(8) 0.0159(10) 0.0027(9)
C17B 0.0302(15) 0.0401(16) 0.0243(14) 0.0036(12) 0.0118(12) 0.0108(12)
F4B 0.0753(16) 0.0361(11) 0.0888(19) -0.0113(12) 0.0613(16) 0.0036(11)
F5B 0.0418(11) 0.0429(11) 0.0513(12) 0.0094(9) 0.0316(10) 0.0033(9)
F6B 0.0252(11) 0.167(3) 0.0376(12) 0.0274(16) 0.0088(10) 0.0319(14)

loop_
_atom_type_symbol
_atom_type_description
_atom_type_scat_dispersion_real
_atom_type_scat_dispersion_imag
_atom_type_scat_source
C C 0.0033 0.0016 'International Tables Vol C Tables 4.2.6.8 and 6.1.1.4'
H H 0.0000 0.0000 'International Tables Vol C Tables 4.2.6.8 and 6.1.1.4'
B B 0.0013 0.0007 'International Tables Vol C Tables 4.2.6.8 and 6.1.1.4'
Cu Cu 0.3201 1.2651 'International Tables Vol C Tables 4.2.6.8 and 6.1.1.4'
F F 0.0171 0.0103 'International Tables Vol C Tables 4.2.6.8 and 6.1.1.4'
N N 0.0061 0.0033 'International Tables Vol C Tables 4.2.6.8 and 6.1.1.4'

loop_
_geom_angle_atom_site_label_1
_geom_angle_atom_site_label_2
_geom_angle_atom_site_label_3
_geom_angle
_geom_angle_site_symmetry_1
_geom_angle_site_symmetry_3
_geom_angle_publ_flag
N3A Cu1A N3A 180.0 3_756 . ?
N3A Cu1A N1A 91.87(9) 3_756 . ?
N3A Cu1A N1A 88.13(9) . . ?
N3A Cu1A N1A 88.13(9) 3_756 3_756 ?
N3A Cu1A N1A 91.87(9) . 3_756 ?
N1A Cu1A N1A 180.0 . 3_756 ?
C1A N1A N2A 106.4(2) . . ?
C1A N1A Cu1A 131.06(19) . . ?
N2A N1A Cu1A 122.51(17) . . ?
C3A N2A N1A 109.6(2) . . ?
C3A N2A B1A 130.3(2) . . ?
N1A N2A B1A 119.3(2) . . ?
N1A C1A C2A 110.9(3) . . ?
N1A C1A H1A 124.6 . . ?
C2A C1A H1A 124.6 . . ?
C3A C2A C1A 104.3(2) . . ?
C3A C2A H2A 127.9 . . ?
C1A C2A H2A 127.9 . . ?
N2A C3A C2A 108.8(2) . . ?
N2A C3A H3A 125.6 . . ?
C2A C3A H3A 125.6 . . ?
C4A N3A N4A 107.2(2) . . ?
C4A N3A Cu1A 132.3(2) . . ?
N4A N3A Cu1A 119.41(16) . . ?
C6A N4A N3A 109.0(2) . . ?
C6A N4A B1A 128.5(2) . . ?
N3A N4A B1A 122.5(2) . . ?
N3A C4A C5A 110.1(3) . . ?
N3A C4A H4A 124.9 . . ?
C5A C4A H4A 124.9 . . ?
C6A C5A C4A 105.0(2) . . ?
C6A C5A H5A 127.5 . . ?
C4A C5A H5A 127.5 . . ?
N4A C6A C5A 108.6(2) . . ?
N4A C6A H6A 125.7 . . ?
C5A C6A H6A 125.7 . . ?
C7A N5A N6A 106.2(2) . . ?
C9A N6A N5A 109.8(2) . . ?
C9A N6A B1A 129.5(2) . . ?
N5A N6A B1A 118.8(2) . . ?
N5A C7A C8A 111.6(3) . . ?
N5A C7A H7A 124.2 . . ?
C8A C7A H7A 124.2 . . ?
C9A C8A C7A 104.3(3) . . ?
C9A C8A H8A 127.8 . . ?
C7A C8A H8A 127.8 . . ?
N6A C9A C8A 108.1(3) . . ?
N6A C9A H9A 126.0 . . ?
C8A C9A H9A 126.0 . . ?
N6A B1A N4A 109.0(2) . . ?
N6A B1A N2A 106.2(2) . . ?
N4A B1A N2A 107.7(2) . . ?
N6A B1A C10A 115.7(2) . . ?
N4A B1A C10A 107.1(2) . . ?
N2A B1A C10A 111.0(2) . . ?
C11A C10A C15A 117.3(3) . . ?
C11A C10A B1A 125.0(3) . . ?
C15A C10A B1A 117.3(2) . . ?
C12A C11A C10A 120.5(3) . . ?
C12A C11A H11A 119.7 . . ?
C10A C11A H11A 119.7 . . ?
C13A C12A C11A 121.5(2) . . ?
C13A C12A C16A 119.6(2) . . ?
C11A C12A C16A 118.8(2) . . ?
C12A C13A C14A 118.3(2) . . ?
C12A C13A H13A 120.9 . . ?
C14A C13A H13A 120.9 . . ?
C13A C14A C15A 121.3(3) . . ?
C13A C14A C17A 120.2(3) . . ?
C15A C14A C17A 118.5(3) . . ?
C14A C15A C10A 121.1(3) . . ?
C14A C15A H15A 119.5 . . ?
C10A C15A H15A 119.5 . . ?
F1A C16A F3A 106.4(2) . . ?
F1A C16A F2A 106.7(2) . . ?
F3A C16A F2A 105.8(2) . . ?
F1A C16A C12A 113.7(2) . . ?
F3A C16A C12A 112.0(2) . . ?
F2A C16A C12A 111.7(2) . . ?
F6A C17A F5A 106.6(3) . . ?
F6A C17A F4A 106.8(3) . . ?
F5A C17A F4A 105.2(2) . . ?
F6A C17A C14A 112.7(2) . . ?
F5A C17A C14A 112.4(2) . . ?
F4A C17A C14A 112.7(2) . . ?
N3B Cu1B N3B 180.0 . 3_675 ?
N3B Cu1B N1B 87.78(9) . . ?
N3B Cu1B N1B 92.22(9) 3_675 . ?
N3B Cu1B N1B 92.22(9) . 3_675 ?
N3B Cu1B N1B 87.78(9) 3_675 3_675 ?
N1B Cu1B N1B 180.0 . 3_675 ?
N3B Cu1B N5B 98.98(9) . 3_675 ?
N3B Cu1B N5B 81.02(9) 3_675 3_675 ?
N1B Cu1B N5B 94.25(8) . 3_675 ?
N1B Cu1B N5B 85.75(8) 3_675 3_675 ?
N3B Cu1B N5B 81.02(9) . . ?
N3B Cu1B N5B 98.98(9) 3_675 . ?
N1B Cu1B N5B 85.75(8) . . ?
N1B Cu1B N5B 94.25(8) 3_675 . ?
N5B Cu1B N5B 180.0 3_675 . ?
C1B N1B N2B 107.3(2) . . ?
C1B N1B Cu1B 130.42(19) . . ?
N2B N1B Cu1B 122.24(17) . . ?
C3B N2B N1B 108.4(2) . . ?
C3B N2B B1B 130.7(2) . . ?
N1B N2B B1B 120.1(2) . . ?
N1B C1B C2B 110.4(3) . . ?
N1B C1B H1B 124.8 . . ?
C2B C1B H1B 124.8 . . ?
C3B C2B C1B 104.7(3) . . ?
C3B C2B H2B 127.7 . . ?
C1B C2B H2B 127.7 . . ?
N2B C3B C2B 109.2(2) . . ?
N2B C3B H3B 125.4 . . ?
C2B C3B H3B 125.4 . . ?
C4B N3B N4B 107.1(2) . . ?
C4B N3B Cu1B 131.6(2) . . ?
N4B N3B Cu1B 120.07(16) . . ?
C6B N4B N3B 109.0(2) . . ?
C6B N4B B1B 128.3(2) . . ?
N3B N4B B1B 122.6(2) . . ?
N3B C4B C5B 110.3(3) . . ?
N3B C4B H4B 124.9 . . ?
C5B C4B H4B 124.9 . . ?
C6B C5B C4B 104.3(2) . . ?
C6B C5B H5B 127.8 . . ?
C4B C5B H5B 127.8 . . ?
N4B C6B C5B 109.2(2) . . ?
N4B C6B H6B 125.4 . . ?
C5B C6B H6B 125.4 . . ?
C7B N5B N6B 105.8(2) . . ?
C7B N5B Cu1B 128.9(2) . . ?
N6B N5B Cu1B 111.82(16) . . ?
C9B N6B N5B 109.7(2) . . ?
C9B N6B B1B 130.0(2) . . ?
N5B N6B B1B 118.5(2) . . ?
N5B C7B C8B 111.4(3) . . ?
N5B C7B H7B 124.3 . . ?
C8B C7B H7B 124.3 . . ?
C9B C8B C7B 105.1(3) . . ?
C9B C8B H8B 127.5 . . ?
C7B C8B H8B 127.5 . . ?
N6B C9B C8B 108.1(3) . . ?
N6B C9B H9B 126.0 . . ?
C8B C9B H9B 126.0 . . ?
N6B B1B N2B 105.9(2) . . ?
N6B B1B N4B 108.8(2) . . ?
N2B B1B N4B 107.7(2) . . ?
N6B B1B C10B 115.7(2) . . ?
N2B B1B C10B 111.3(2) . . ?
N4B B1B C10B 107.2(2) . . ?
C15B C10B C11B 116.2(3) . . ?
C15B C10B B1B 119.7(2) . . ?
C11B C10B B1B 123.6(3) . . ?
C12B C11B C10B 121.1(3) . . ?
C12B C11B H11B 119.5 . . ?
C10B C11B H11B 119.5 . . ?
C13B C12B C11B 121.7(3) . . ?
C13B C12B C16B 118.5(3) . . ?
C11B C12B C16B 119.7(2) . . ?
C12B C13B C14B 117.8(3) . . ?
C12B C13B H13B 121.1 . . ?
C14B C13B H13B 121.1 . . ?
C13B C14B C15B 120.9(3) . . ?
C13B C14B C17B 119.7(3) . . ?
C15B C14B C17B 119.4(3) . . ?
C14B C15B C10B 122.2(3) . . ?
C14B C15B H15B 118.9 . . ?
C10B C15B H15B 118.9 . . ?
F2B C16B F3B 106.6(3) . . ?
F2B C16B F1B 107.0(2) . . ?
F3B C16B F1B 106.3(2) . . ?
F2B C16B C12B 112.9(2) . . ?
F3B C16B C12B 111.7(2) . . ?
F1B C16B C12B 111.9(3) . . ?
F6B C17B F5B 107.4(3) . . ?
F6B C17B F4B 107.2(3) . . ?
F5B C17B F4B 104.5(2) . . ?
F6B C17B C14B 112.8(2) . . ?
F5B C17B C14B 113.0(2) . . ?
F4B C17B C14B 111.4(3) . . ?

loop_
_geom_bond_atom_site_label_1
_geom_bond_atom_site_label_2
_geom_bond_distance
_geom_bond_site_symmetry_2
_geom_bond_publ_flag
Cu1A N3A 1.990(2) 3_756 ?
Cu1A N3A 1.990(2) . ?
Cu1A N1A 2.006(2) . ?
Cu1A N1A 2.006(2) 3_756 ?
N1A C1A 1.334(4) . ?
N1A N2A 1.356(3) . ?
N2A C3A 1.339(3) . ?
N2A B1A 1.566(4) . ?
C1A C2A 1.385(4) . ?
C1A H1A 0.9500 . ?
C2A C3A 1.379(4) . ?
C2A H2A 0.9500 . ?
C3A H3A 0.9500 . ?
N3A C4A 1.333(3) . ?
N3A N4A 1.362(3) . ?
N4A C6A 1.354(3) . ?
N4A B1A 1.565(3) . ?
C4A C5A 1.395(4) . ?
C4A H4A 0.9500 . ?
C5A C6A 1.376(4) . ?
C5A H5A 0.9500 . ?
C6A H6A 0.9500 . ?
N5A C7A 1.324(4) . ?
N5A N6A 1.364(3) . ?
N6A C9A 1.357(3) . ?
N6A B1A 1.555(4) . ?
C7A C8A 1.395(4) . ?
C7A H7A 0.9500 . ?
C8A C9A 1.382(4) . ?
C8A H8A 0.9500 . ?
C9A H9A 0.9500 . ?
B1A C10A 1.613(4) . ?
C10A C11A 1.404(4) . ?
C10A C15A 1.408(4) . ?
C11A C12A 1.394(4) . ?
C11A H11A 0.9500 . ?
C12A C13A 1.384(4) . ?
C12A C16A 1.499(4) . ?
C13A C14A 1.384(4) . ?
C13A H13A 0.9500 . ?
C14A C15A 1.386(4) . ?
C14A C17A 1.509(4) . ?
C15A H15A 0.9500 . ?
C16A F1A 1.331(3) . ?
C16A F3A 1.341(3) . ?
C16A F2A 1.347(3) . ?
C17A F6A 1.323(3) . ?
C17A F5A 1.333(3) . ?
C17A F4A 1.339(4) . ?
Cu1B N3B 1.988(2) . ?
Cu1B N3B 1.988(2) 3_675 ?
Cu1B N1B 2.009(2) . ?
Cu1B N1B 2.009(2) 3_675 ?
Cu1B N5B 2.475(3) 3_675 ?
Cu1B N5B 2.475(3) . ?
N1B C1B 1.332(3) . ?
N1B N2B 1.368(3) . ?
N2B C3B 1.357(3) . ?
N2B B1B 1.563(4) . ?
C1B C2B 1.395(4) . ?
C1B H1B 0.9500 . ?
C2B C3B 1.373(4) . ?
C2B H2B 0.9500 . ?
C3B H3B 0.9500 . ?
N3B C4B 1.330(3) . ?
N3B N4B 1.367(3) . ?
N4B C6B 1.348(3) . ?
N4B B1B 1.567(3) . ?
C4B C5B 1.408(4) . ?
C4B H4B 0.9500 . ?
C5B C6B 1.376(4) . ?
C5B H5B 0.9500 . ?
C6B H6B 0.9500 . ?
N5B C7B 1.334(4) . ?
N5B N6B 1.368(3) . ?
N6B C9B 1.362(3) . ?
N6B B1B 1.538(4) . ?
C7B C8B 1.389(4) . ?
C7B H7B 0.9500 . ?
C8B C9B 1.370(4) . ?
C8B H8B 0.9500 . ?
C9B H9B 0.9500 . ?
B1B C10B 1.613(4) . ?
C10B C15B 1.393(4) . ?
C10B C11B 1.410(4) . ?
C11B C12B 1.387(4) . ?
C11B H11B 0.9500 . ?
C12B C13B 1.381(4) . ?
C12B C16B 1.512(4) . ?
C13B C14B 1.386(4) . ?
C13B H13B 0.9500 . ?
C14B C15B 1.388(4) . ?
C14B C17B 1.503(4) . ?
C15B H15B 0.9500 . ?
C16B F2B 1.332(3) . ?
C16B F3B 1.337(3) . ?
C16B F1B 1.340(4) . ?
C17B F6B 1.315(4) . ?
C17B F5B 1.333(4) . ?
C17B F4B 1.341(4) . ?

loop_
_geom_torsion_atom_site_label_1
_geom_torsion_atom_site_label_2
_geom_torsion_atom_site_label_3
_geom_torsion_atom_site_label_4
_geom_torsion
_geom_torsion_site_symmetry_1
_geom_torsion_site_symmetry_2
_geom_torsion_site_symmetry_3
_geom_torsion_site_symmetry_4
_geom_torsion_publ_flag
C1A N1A N2A C3A -1.5(3) . . . . ?
Cu1A N1A N2A C3A 177.28(18) . . . . ?
C1A N1A N2A B1A -171.7(2) . . . . ?
Cu1A N1A N2A B1A 7.0(3) . . . . ?
N2A N1A C1A C2A 1.0(3) . . . . ?
Cu1A N1A C1A C2A -177.6(2) . . . . ?
N1A C1A C2A C3A -0.1(3) . . . . ?
N1A N2A C3A C2A 1.4(3) . . . . ?
B1A N2A C3A C2A 170.2(3) . . . . ?
C1A C2A C3A N2A -0.8(3) . . . . ?
C4A N3A N4A C6A 0.3(3) . . . . ?
Cu1A N3A N4A C6A -169.13(19) . . . . ?
C4A N3A N4A B1A -179.0(3) . . . . ?
Cu1A N3A N4A B1A 11.5(3) . . . . ?
N4A N3A C4A C5A -0.4(4) . . . . ?
Cu1A N3A C4A C5A 167.1(2) . . . . ?
N3A C4A C5A C6A 0.3(4) . . . . ?
N3A N4A C6A C5A -0.1(3) . . . . ?
B1A N4A C6A C5A 179.2(3) . . . . ?
C4A C5A C6A N4A -0.1(4) . . . . ?
C7A N5A N6A C9A 2.2(3) . . . . ?
C7A N5A N6A B1A 167.9(2) . . . . ?
N6A N5A C7A C8A -0.9(3) . . . . ?
N5A C7A C8A C9A -0.8(3) . . . . ?
N5A N6A C9A C8A -2.8(3) . . . . ?
B1A N6A C9A C8A -166.5(3) . . . . ?
C7A C8A C9A N6A 2.1(3) . . . . ?
C9A N6A B1A N4A -161.4(3) . . . . ?
N5A N6A B1A N4A 36.1(3) . . . . ?
C9A N6A B1A N2A 82.8(3) . . . . ?
N5A N6A B1A N2A -79.7(3) . . . . ?
C9A N6A B1A C10A -40.7(4) . . . . ?
N5A N6A B1A C10A 156.7(2) . . . . ?
C6A N4A B1A N6A 110.9(3) . . . . ?
N3A N4A B1A N6A -69.8(3) . . . . ?
C6A N4A B1A N2A -134.3(3) . . . . ?
N3A N4A B1A N2A 45.0(3) . . . . ?
C6A N4A B1A C10A -14.9(4) . . . . ?
N3A N4A B1A C10A 164.3(2) . . . . ?
C3A N2A B1A N6A -106.0(3) . . . . ?
N1A N2A B1A N6A 61.9(3) . . . . ?
C3A N2A B1A N4A 137.4(3) . . . . ?
N1A N2A B1A N4A -54.7(3) . . . . ?
C3A N2A B1A C10A 20.5(4) . . . . ?
N1A N2A B1A C10A -171.6(2) . . . . ?
N6A B1A C10A C11A -13.1(4) . . . . ?
N4A B1A C10A C11A 108.6(3) . . . . ?
N2A B1A C10A C11A -134.2(3) . . . . ?
N6A B1A C10A C15A 173.4(2) . . . . ?
N4A B1A C10A C15A -64.8(3) . . . . ?
N2A B1A C10A C15A 52.4(3) . . . . ?
C15A C10A C11A C12A -1.5(4) . . . . ?
B1A C10A C11A C12A -174.9(2) . . . . ?
C10A C11A C12A C13A 2.1(4) . . . . ?
C10A C11A C12A C16A 177.8(2) . . . . ?
C11A C12A C13A C14A -0.8(4) . . . . ?
C16A C12A C13A C14A -176.5(2) . . . . ?
C12A C13A C14A C15A -1.0(4) . . . . ?
C12A C13A C14A C17A 178.2(3) . . . . ?
C13A C14A C15A C10A 1.6(4) . . . . ?
C17A C14A C15A C10A -177.6(2) . . . . ?
C11A C10A C15A C14A -0.4(4) . . . . ?
B1A C10A C15A C14A 173.6(2) . . . . ?
C13A C12A C16A F1A -155.4(2) . . . . ?
C11A C12A C16A F1A 28.8(3) . . . . ?
C13A C12A C16A F3A 83.9(3) . . . . ?
C11A C12A C16A F3A -91.9(3) . . . . ?
C13A C12A C16A F2A -34.6(3) . . . . ?
C11A C12A C16A F2A 149.6(2) . . . . ?
C13A C14A C17A F6A -19.1(4) . . . . ?
C15A C14A C17A F6A 160.2(3) . . . . ?
C13A C14A C17A F5A -139.6(3) . . . . ?
C15A C14A C17A F5A 39.7(4) . . . . ?
C13A C14A C17A F4A 101.9(3) . . . . ?
C15A C14A C17A F4A -78.9(3) . . . . ?
C1B N1B N2B C3B -1.6(3) . . . . ?
Cu1B N1B N2B C3B 175.67(18) . . . . ?
C1B N1B N2B B1B -172.6(2) . . . . ?
Cu1B N1B N2B B1B 4.7(3) . . . . ?
N2B N1B C1B C2B 1.3(3) . . . . ?
Cu1B N1B C1B C2B -175.6(2) . . . . ?
N1B C1B C2B C3B -0.5(3) . . . . ?
N1B N2B C3B C2B 1.3(3) . . . . ?
B1B N2B C3B C2B 171.0(3) . . . . ?
C1B C2B C3B N2B -0.5(3) . . . . ?
C4B N3B N4B C6B 0.6(3) . . . . ?
Cu1B N3B N4B C6B -168.28(18) . . . . ?
C4B N3B N4B B1B -179.8(2) . . . . ?
Cu1B N3B N4B B1B 11.3(3) . . . . ?
N4B N3B C4B C5B -0.7(3) . . . . ?
Cu1B N3B C4B C5B 166.5(2) . . . . ?
N3B C4B C5B C6B 0.4(4) . . . . ?
N3B N4B C6B C5B -0.3(3) . . . . ?
B1B N4B C6B C5B -179.9(3) . . . . ?
C4B C5B C6B N4B -0.1(3) . . . . ?
C7B N5B N6B C9B 2.1(3) . . . . ?
Cu1B N5B N6B C9B -142.54(18) . . . . ?
C7B N5B N6B B1B 168.3(2) . . . . ?
Cu1B N5B N6B B1B 23.6(3) . . . . ?
N6B N5B C7B C8B -1.2(3) . . . . ?
Cu1B N5B C7B C8B 135.1(2) . . . . ?
N5B C7B C8B C9B -0.1(3) . . . . ?
N5B N6B C9B C8B -2.2(3) . . . . ?
B1B N6B C9B C8B -166.3(3) . . . . ?
C7B C8B C9B N6B 1.4(3) . . . . ?
C9B N6B B1B N2B 86.4(3) . . . . ?
N5B N6B B1B N2B -76.5(3) . . . . ?
C9B N6B B1B N4B -158.1(3) . . . . ?
N5B N6B B1B N4B 39.0(3) . . . . ?
C9B N6B B1B C10B -37.4(4) . . . . ?
N5B N6B B1B C10B 159.7(2) . . . . ?
C3B N2B B1B N6B -104.9(3) . . . . ?
N1B N2B B1B N6B 63.7(3) . . . . ?
C3B N2B B1B N4B 138.8(3) . . . . ?
N1B N2B B1B N4B -52.5(3) . . . . ?
C3B N2B B1B C10B 21.5(4) . . . . ?
N1B N2B B1B C10B -169.8(2) . . . . ?
C6B N4B B1B N6B 109.4(3) . . . . ?
N3B N4B B1B N6B -70.1(3) . . . . ?
C6B N4B B1B N2B -136.3(3) . . . . ?
N3B N4B B1B N2B 44.2(3) . . . . ?
C6B N4B B1B C10B -16.4(4) . . . . ?
N3B N4B B1B C10B 164.1(2) . . . . ?
N6B B1B C10B C15B 164.6(2) . . . . ?
N2B B1B C10B C15B 43.7(3) . . . . ?
N4B B1B C10B C15B -73.8(3) . . . . ?
N6B B1B C10B C11B -23.0(4) . . . . ?
N2B B1B C10B C11B -143.9(2) . . . . ?
N4B B1B C10B C11B 98.6(3) . . . . ?
C15B C10B C11B C12B -1.6(4) . . . . ?
B1B C10B C11B C12B -174.2(2) . . . . ?
C10B C11B C12B C13B 0.4(4) . . . . ?
C10B C11B C12B C16B 177.8(3) . . . . ?
C11B C12B C13B C14B 0.2(4) . . . . ?
C16B C12B C13B C14B -177.2(3) . . . . ?
C12B C13B C14B C15B 0.6(4) . . . . ?
C12B C13B C14B C17B -178.9(3) . . . . ?
C13B C14B C15B C10B -1.9(4) . . . . ?
C17B C14B C15B C10B 177.6(3) . . . . ?
C11B C10B C15B C14B 2.4(4) . . . . ?
B1B C10B C15B C14B 175.3(2) . . . . ?
C13B C12B C16B F2B -19.4(4) . . . . ?
C11B C12B C16B F2B 163.1(3) . . . . ?
C13B C12B C16B F3B 100.8(3) . . . . ?
C11B C12B C16B F3B -76.7(3) . . . . ?
C13B C12B C16B F1B -140.2(3) . . . . ?
C11B C12B C16B F1B 42.3(4) . . . . ?
C13B C14B C17B F6B -11.2(4) . . . . ?
C15B C14B C17B F6B 169.3(3) . . . . ?
C13B C14B C17B F5B -133.3(3) . . . . ?
C15B C14B C17B F5B 47.2(4) . . . . ?
C13B C14B C17B F4B 109.4(3) . . . . ?
C15B C14B C17B F4B -70.1(3) . . . . ?
